data_9012097
loop_
_publ_author_name
'Matsubara, S.'

_publ_section_title
;
 The crystal structure of orthoericssonite
;
_journal_name_full 'Mineralogical Journal'
_journal_page_first 107
_journal_page_last 121
_journal_paper_doi 10.2465/minerj.10.107
_journal_volume 10
_journal_year 1980
_chemical_compound_source 'Hijikuzu mine, Iwate Prefecture, Japan'
_chemical_formula_sum 'Ba0.7 Fe1.5 Mn1.4 O9 Si2 Sr0.3 Ti0.1'
_chemical_name_mineral Orthoericssonite
_space_group_IT_number 58
_symmetry_space_group_name_Hall '-P 2n 2n'
_symmetry_space_group_name_H-M 'P n m n'
_cell_angle_alpha 90
_cell_angle_beta 90
_cell_angle_gamma 90
_cell_length_a 20.230
_cell_length_b 6.979
_cell_length_c 5.392
_cell_formula_units_Z 4
_cell_volume 761.270
_database_code_amcsd 0014422
_exptl_crystal_density_diffrn 4.258
_cod_original_formula_sum '(Ba.7 Sr.3) Mn1.4 Fe1.5 Ti.1 Si2 O9'
_cod_database_code 9012097

loop_
_space_group_symop_operation_xyz
x,y,z
1/2-x,1/2+y,1/2+z
1/2+x,1/2-y,1/2-z
1/2+x,1/2+y,1/2-z
1/2-x,1/2-y,1/2+z
x,-y,z
-x,y,-z
-x,-y,-z

loop_
_atom_site_aniso_label
_atom_site_aniso_U_11
_atom_site_aniso_U_22
_atom_site_aniso_U_33
_atom_site_aniso_U_12
_atom_site_aniso_U_13
_atom_site_aniso_U_23
Ba 0.01099 0.00881 0.00910 0.00000 0.00000 0.00000
Sr 0.01099 0.00881 0.00910 0.00000 0.00000 0.00000
Mn1 0.01327 0.00817 0.00635 0.00000 0.00249 0.00000
Fe12+ 0.01327 0.00817 0.00635 0.00000 0.00249 0.00000
Mn2 0.01161 0.01063 0.00993 0.00000 0.00061 0.00000
Fe22+ 0.01161 0.01063 0.00993 0.00000 0.00061 0.00000
Mn3 0.00767 0.00834 0.00401 0.00000 0.00177 0.00000
Fe32+ 0.00767 0.00834 0.00401 0.00000 0.00177 0.00000
Fe3+ 0.00498 0.00733 0.00343 0.00000 0.00044 0.00000
Ti 0.00498 0.00733 0.00343 0.00000 0.00044 0.00000
Si 0.00581 0.00479 0.00546 0.00050 0.00044 -0.00046
O1 0.01472 0.01752 0.01402 0.00000 -0.00011 0.00000
O2 0.01348 0.00392 0.03417 0.00000 0.00028 0.00000
O3 0.00705 0.01300 0.01069 0.00200 0.00188 0.00095
O4 0.01016 0.02107 0.00823 0.00136 -0.00077 -0.00318
O5 0.01057 0.01767 0.00896 0.00007 0.00188 0.00400
O6 0.00560 0.00901 0.00772 0.00000 0.00061 0.00000

loop_
_atom_site_label
_atom_site_fract_x
_atom_site_fract_y
_atom_site_fract_z
_atom_site_occupancy
_atom_site_U_iso_or_equiv
Ba 0.22483 0.00000 0.16440 0.70000 0.00963
Sr 0.22483 0.00000 0.16440 0.30000 0.00963
Mn1 0.00000 0.25960 0.00000 0.70000 0.00925
Fe12+ 0.00000 0.25960 0.00000 0.30000 0.01077
Mn2 0.00000 0.00000 0.50000 0.70000 0.00925
Fe22+ 0.00000 0.00000 0.50000 0.30000 0.00671
Mn3 0.00000 0.50000 0.50000 0.70000 0.01077
Fe32+ 0.00000 0.50000 0.50000 0.30000 0.00671
Fe3+ 0.14291 0.50000 0.16630 0.90000 0.00519
Ti 0.14291 0.50000 0.16630 0.10000 0.00519
Si 0.13640 0.22620 0.66440 1.00000 0.00532
O1 0.05070 0.00000 0.16570 1.00000 0.01545
O2 0.15820 0.00000 0.66240 1.00000 0.01722
O3 0.05670 0.24650 0.66170 1.00000 0.01026
O4 0.17080 0.30870 0.91370 1.00000 0.01317
O5 0.17220 0.30860 0.41800 1.00000 0.01241
O6 0.05230 0.50000 0.17300 1.00000 0.00747

loop_
_cod_related_entry_id
_cod_related_entry_database
_cod_related_entry_code
1 AMCSD 0014422
